data_7057241
loop_
_publ_author_name
'Chaudhri, Nivedita'
'Butcher, Ray J.'
'Sankar, Muniappan'

_publ_section_title
;
 Synthesis and structural, photophysical, electrochemical redox and axial
 ligation properties of highly electron deficient
 perchlorometalloporphyrins and selective CN&#x2212; sensing by Co(ii)
 complexes
;
_journal_issue 10
_journal_name_full 'New Journal of Chemistry'
_journal_page_first 8190
_journal_paper_doi 10.1039/C7NJ04418F
_journal_volume 42
_journal_year 2018
_chemical_formula_moiety 'C45 H24 Cl7 Co N5 O3, C H4 O'
_chemical_formula_sum 'C46 H28 Cl7 Co N5 O4'
_chemical_formula_weight 1021.81
_chemical_name_common 'beta-heptachloro-nitro-meso-tetraphenylporphyrin Co(II) complex'
_chemical_name_systematic 2,3,7,8,12,13,17-heptachloro-18-nitro-5,10,15,20-tetraphenylporphyrinatocobalt(II)
_space_group_crystal_system monoclinic
_space_group_IT_number 14
_space_group_name_Hall '-P 2yn'
_space_group_name_H-M_alt 'P 1 21/n 1'
_symmetry_space_group_name_Hall '-P 2yn'
_symmetry_space_group_name_H-M 'P 1 21/n 1'
_atom_sites_solution_hydrogens mixed
_audit_creation_method SHELXL-2016/6
_audit_update_record
;
2017-11-11 deposited with the CCDC.
2018-04-06 downloaded from the CCDC.
;
_cell_angle_alpha 90
_cell_angle_beta 110.011(6)
_cell_angle_gamma 90
_cell_formula_units_Z 4
_cell_length_a 16.157(2)
_cell_length_b 13.9906(17)
_cell_length_c 20.088(3)
_cell_measurement_reflns_used 9918
_cell_measurement_temperature 100(2)
_cell_measurement_theta_max 25.81
_cell_measurement_theta_min 2.46
_cell_volume 4266.7(10)
_computing_cell_refinement 'Bruker SAINT'
_computing_data_collection 'Bruker APEX2'
_computing_data_reduction 'Bruker SAINT'
_computing_molecular_graphics 'Bruker SHELXTL (Sheldrick, 2008)'
_computing_publication_material 'Bruker SHELXTL (Sheldrick, 2008)'
_computing_structure_refinement 'SHELXL-2016/6 (Sheldrick, 2015)'
_computing_structure_solution 'SHELXT (Sheldrick, 2015)'
_diffrn_ambient_temperature 100(2)
_diffrn_measured_fraction_theta_full 0.998
_diffrn_measured_fraction_theta_max 0.995
_diffrn_measurement_device_type 'Bruker APEX-II CCD'
_diffrn_measurement_method '\f and \w scans'
_diffrn_radiation_type MoK\a
_diffrn_radiation_wavelength 0.71073
_diffrn_reflns_av_R_equivalents 0.0338
_diffrn_reflns_av_unetI/netI 0.0289
_diffrn_reflns_Laue_measured_fraction_full 0.998
_diffrn_reflns_Laue_measured_fraction_max 0.995
_diffrn_reflns_limit_h_max 19
_diffrn_reflns_limit_h_min -19
_diffrn_reflns_limit_k_max 16
_diffrn_reflns_limit_k_min -17
_diffrn_reflns_limit_l_max 24
_diffrn_reflns_limit_l_min -23
_diffrn_reflns_number 52971
_diffrn_reflns_point_group_measured_fraction_full 0.998
_diffrn_reflns_point_group_measured_fraction_max 0.995
_diffrn_reflns_theta_full 25.500
_diffrn_reflns_theta_max 25.993
_diffrn_reflns_theta_min 1.979
_exptl_absorpt_coefficient_mu 0.893
_exptl_absorpt_correction_T_max 0.7453
_exptl_absorpt_correction_T_min 0.6456
_exptl_absorpt_correction_type multi-scan
_exptl_absorpt_process_details 'Sadabs (Sheldrick, 1996)'
_exptl_crystal_colour 'dark purple-green'
_exptl_crystal_density_diffrn 1.591
_exptl_crystal_description prism
_exptl_crystal_F_000 2068
_exptl_crystal_recrystallization_method 'Re-crystallisation from solvent: Chloroform and Methanol'
_exptl_crystal_size_max 0.27
_exptl_crystal_size_mid 0.17
_exptl_crystal_size_min 0.13
_refine_diff_density_max 1.043
_refine_diff_density_min -0.575
_refine_diff_density_rms 0.054
_refine_ls_extinction_method none
_refine_ls_goodness_of_fit_ref 1.017
_refine_ls_hydrogen_treatment mixed
_refine_ls_matrix_type full
_refine_ls_number_parameters 697
_refine_ls_number_reflns 8341
_refine_ls_number_restraints 164
_refine_ls_restrained_S_all 2.228
_refine_ls_R_factor_all 0.0538
_refine_ls_R_factor_gt 0.0351
_refine_ls_shift/su_max 0.001
_refine_ls_shift/su_mean 0.000
_refine_ls_structure_factor_coef Fsqd
_refine_ls_weighting_details 'w=1/[\s^2^(Fo^2^)+(0.0428P)^2^+2.7873P] where P=(Fo^2^+2Fc^2^)/3'
_refine_ls_weighting_scheme calc
_refine_ls_wR_factor_gt 0.0832
_refine_ls_wR_factor_ref 0.0932
_reflns_Friedel_coverage 0.000
_reflns_number_gt 6430
_reflns_number_total 8341
_reflns_threshold_expression 'I > 2\s(I)'
_cod_data_source_file c7nj04418f2.cif
_cod_data_source_block shelx
_cod_depositor_comments 'Adding full bibliography for 7057241--7057245.cif.'
_cod_original_cell_volume 4266.8(10)
_cod_database_code 7057241
_shelx_shelxl_version_number 2016/6
_shelx_space_group_comment
;
The symmetry employed for this shelxl refinement is uniquely defined
by the following loop, which should always be used as a source of
symmetry information in preference to the above space-group names.
They are only intended as comments.
;

loop_
_space_group_symop_operation_xyz
'x, y, z'
'-x+1/2, y+1/2, -z+1/2'
'-x, -y, -z'
'x-1/2, -y-1/2, z-1/2'

loop_
_atom_site_label
_atom_site_type_symbol
_atom_site_fract_x
_atom_site_fract_y
_atom_site_fract_z
_atom_site_U_iso_or_equiv
_atom_site_adp_type
_atom_site_occupancy
_atom_site_site_symmetry_order
_atom_site_calc_flag
_atom_site_refinement_flags_posn
_atom_site_refinement_flags_adp
_atom_site_refinement_flags_occupancy
_atom_site_disorder_assembly
_atom_site_disorder_group
Co Co 0.68715(2) 0.41976(2) 0.45999(2) 0.02601(9) Uani 1 1 d . . . . .
Cl1 Cl 0.58711(6) 0.03541(5) 0.38691(4) 0.0506(3) Uani 0.925(3) 1 d D . P A 1
N10 N 0.5972(16) 0.0522(8) 0.3985(6) 0.0506(3) Uani 0.075(3) 1 d D . P A 2
O11 O 0.592(2) -0.0232(10) 0.4295(11) 0.089(9) Uani 0.075(3) 1 d D . P A 2
O12 O 0.561(2) 0.0602(15) 0.3333(6) 0.089(9) Uani 0.075(3) 1 d D . P A 2
Cl2 Cl 0.79464(6) 0.03100(6) 0.48831(5) 0.0510(3) Uani 0.900(3) 1 d D . P B 1
N8 N 0.7839(11) 0.0518(9) 0.4844(11) 0.0510(3) Uani 0.100(3) 1 d D . P B 2
O7 O 0.8366(13) 0.0534(13) 0.4517(13) 0.082(6) Uani 0.100(3) 1 d D . P B 2
O8 O 0.7821(14) -0.0162(10) 0.5236(13) 0.082(6) Uani 0.100(3) 1 d D . P B 2
Cl3 Cl 0.99521(5) 0.33347(6) 0.70142(4) 0.0534(3) Uani 0.917(3) 1 d D . P C 1
N11 N 0.9865(9) 0.3468(16) 0.6865(8) 0.0534(3) Uani 0.083(3) 1 d D . P C 2
O13 O 1.0658(10) 0.354(2) 0.6932(13) 0.085(7) Uani 0.083(3) 1 d D U P C 2
O14 O 0.9637(14) 0.304(2) 0.7317(11) 0.085(7) Uani 0.083(3) 1 d D U P C 2
Cl4 Cl 0.98836(6) 0.56193(6) 0.67930(4) 0.0523(3) Uani 0.902(3) 1 d D . P D 1
N9 N 0.9846(7) 0.5466(11) 0.6614(10) 0.0523(3) Uani 0.098(3) 1 d D . P D 2
O9 O 0.9564(14) 0.6173(13) 0.6845(14) 0.109(8) Uani 0.098(3) 1 d D . P D 2
O10 O 1.0646(6) 0.5336(15) 0.6749(15) 0.109(8) Uani 0.098(3) 1 d D . P D 2
Cl5 Cl 0.83341(6) 0.75537(8) 0.38757(6) 0.0637(4) Uani 0.833(3) 1 d D . P E 1
N6 N 0.8122(6) 0.7425(5) 0.3827(8) 0.0637(4) Uani 0.167(3) 1 d D . P E 2
O3 O 0.8082(7) 0.8305(4) 0.3914(8) 0.071(3) Uani 0.167(3) 1 d D . P E 2
O4 O 0.8814(6) 0.7049(7) 0.3808(8) 0.071(3) Uani 0.167(3) 1 d D . P E 2
Cl6 Cl 0.62121(8) 0.76027(8) 0.29586(6) 0.0704(4) Uani 0.835(3) 1 d D . P F 1
N7 N 0.6336(13) 0.7472(9) 0.3092(6) 0.0704(4) Uani 0.165(3) 1 d D . P F 2
O5 O 0.5979(11) 0.7123(8) 0.2499(3) 0.090(4) Uani 0.165(3) 1 d D . P F 2
O6 O 0.6362(11) 0.8338(5) 0.3191(6) 0.090(4) Uani 0.165(3) 1 d D . P F 2
Cl7 Cl 0.33851(5) 0.56797(6) 0.38962(5) 0.0470(3) Uani 0.918(3) 1 d D . P G 1
N12 N 0.3510(7) 0.5496(11) 0.3866(11) 0.0470(3) Uani 0.082(3) 1 d D . P G 2
O15 O 0.2783(7) 0.5295(17) 0.3420(15) 0.085(8) Uani 0.082(3) 1 d D . P G 2
O16 O 0.3614(13) 0.6226(14) 0.4238(15) 0.085(8) Uani 0.082(3) 1 d D . P G 2
Cl8 Cl 0.32700(11) 0.33785(16) 0.41675(8) 0.0477(5) Uani 0.770(3) 1 d D . P H 1
N5 N 0.3428(4) 0.3539(12) 0.4164(7) 0.053(8) Uani 0.230(3) 1 d D . P H 2
O1 O 0.3510(5) 0.2986(5) 0.4666(3) 0.046(2) Uani 0.230(3) 1 d D . P H 2
O2 O 0.2696(4) 0.3718(6) 0.3718(4) 0.049(2) Uani 0.230(3) 1 d D . P H 2
O1S O 0.71648(15) 0.38765(15) 0.36139(10) 0.0539(5) Uani 1 1 d . . . . .
H1S H 0.739(2) 0.4287(19) 0.3488(16) 0.081 Uiso 1 1 d . U . . .
C1S C 0.6933(2) 0.3088(2) 0.31633(16) 0.0682(9) Uani 1 1 d . . . . .
H1SA H 0.718769 0.315632 0.278755 0.102 Uiso 1 1 calc R U . . .
H1SB H 0.629022 0.305070 0.295188 0.102 Uiso 1 1 calc R U . . .
H1SC H 0.715876 0.250430 0.343379 0.102 Uiso 1 1 calc R U . . .
O2S O 0.7948(4) 0.5127(3) 0.2994(3) 0.1743(19) Uani 1 1 d . . . . .
H2S H 0.833145 0.470268 0.304263 0.261 Uiso 1 1 calc R U . . .
C2S C 0.7633(4) 0.5409(4) 0.2315(3) 0.139(2) Uani 1 1 d . . . . .
H2S1 H 0.800731 0.591842 0.223888 0.208 Uiso 1 1 calc R U . . .
H2S2 H 0.703083 0.564851 0.220402 0.208 Uiso 1 1 calc R U . . .
H2S3 H 0.763142 0.486586 0.200667 0.208 Uiso 1 1 calc R U . . .
N1 N 0.68073(11) 0.28299(13) 0.47515(10) 0.0293(4) Uani 1 1 d . . . . .
N2 N 0.80935(11) 0.42177(13) 0.52534(9) 0.0272(4) Uani 1 1 d . . . . .
N3 N 0.69506(11) 0.55416(13) 0.43841(10) 0.0282(4) Uani 1 1 d . . . . .
N4 N 0.55893(11) 0.42602(13) 0.41631(9) 0.0275(4) Uani 1 1 d . . . . .
C1 C 0.61017(14) 0.22570(16) 0.43907(12) 0.0305(5) Uani 1 1 d . . . . .
C2 C 0.64190(14) 0.12998(14) 0.43755(12) 0.0342(5) Uani 1 1 d D . . . .
C3 C 0.72727(14) 0.12869(14) 0.47836(13) 0.0344(5) Uani 1 1 d D . . . .
C4 C 0.75152(14) 0.22417(16) 0.50450(12) 0.0301(5) Uani 1 1 d . . . . .
C5 C 0.82941(14) 0.25256(17) 0.55722(12) 0.0303(5) Uani 1 1 d . . . . .
C6 C 0.85127(14) 0.34830(16) 0.57010(11) 0.0296(5) Uani 1 1 d . . . . .
C7 C 0.92331(14) 0.38880(17) 0.62799(10) 0.0342(5) Uani 1 1 d D . . . .
C8 C 0.92475(14) 0.48308(16) 0.61678(11) 0.0342(5) Uani 1 1 d D . . . .
C9 C 0.85720(14) 0.50402(16) 0.55001(12) 0.0298(5) Uani 1 1 d . . . . .
C10 C 0.84681(15) 0.58865(16) 0.51144(12) 0.0315(5) Uani 1 1 d . . . . .
C11 C 0.77143(14) 0.60478(16) 0.45231(12) 0.0310(5) Uani 1 1 d . . . . .
C12 C 0.75578(14) 0.68425(16) 0.40433(13) 0.0393(6) Uani 1 1 d D . . . .
C13 C 0.66946(16) 0.68564(16) 0.36666(11) 0.0402(6) Uani 1 1 d D . . . .
C14 C 0.62935(15) 0.60696(16) 0.39046(12) 0.0312(5) Uani 1 1 d . . . . .
C15 C 0.54046(14) 0.59264(16) 0.37790(11) 0.0306(5) Uani 1 1 d . . . . .
C16 C 0.50966(14) 0.50873(16) 0.39863(11) 0.0283(5) Uani 1 1 d . . . . .
C17 C 0.42165(13) 0.48796(15) 0.39652(11) 0.0311(5) Uani 1 1 d D . . . .
C18 C 0.41711(13) 0.39395(17) 0.40744(11) 0.0313(5) Uani 1 1 d D . . . .
C19 C 0.50192(14) 0.35317(16) 0.41671(11) 0.0286(5) Uani 1 1 d . . . . .
C20 C 0.52307(14) 0.25624(16) 0.41762(11) 0.0301(5) Uani 1 1 d . . . . .
C21 C 0.88643(15) 0.17882(17) 0.60530(12) 0.0343(5) Uani 1 1 d . . . . .
C22 C 0.86161(18) 0.14309(19) 0.65990(14) 0.0446(6) Uani 1 1 d . . . . .
H22A H 0.806621 0.161004 0.663566 0.054 Uiso 1 1 calc R U . . .
C23 C 0.9167(2) 0.0813(2) 0.70923(15) 0.0553(8) Uani 1 1 d . . . . .
H23A H 0.900242 0.058550 0.747492 0.066 Uiso 1 1 calc R U . . .
C24 C 0.9944(2) 0.0529(2) 0.70307(17) 0.0620(9) Uani 1 1 d . . . . .
H24A H 1.032217 0.010960 0.737260 0.074 Uiso 1 1 calc R U . . .
C25 C 1.01818(18) 0.0850(2) 0.64736(17) 0.0570(8) Uani 1 1 d . . . . .
H25A H 1.071391 0.063320 0.642213 0.068 Uiso 1 1 calc R U . . .
C26 C 0.96473(16) 0.14869(19) 0.59888(15) 0.0452(7) Uani 1 1 d . . . . .
H26A H 0.981925 0.171771 0.561078 0.054 Uiso 1 1 calc R U . . .
C27 C 0.91413(15) 0.66516(17) 0.53629(12) 0.0353(5) Uani 1 1 d . . . . .
C28 C 1.00052(16) 0.6507(2) 0.53969(13) 0.0436(6) Uani 1 1 d . . . . .
H28A H 1.016463 0.592465 0.522973 0.052 Uiso 1 1 calc R U . . .
C29 C 1.06303(19) 0.7201(2) 0.56708(15) 0.0582(8) Uani 1 1 d . . . . .
H29A H 1.122178 0.709355 0.569865 0.070 Uiso 1 1 calc R U . . .
C30 C 1.0403(2) 0.8052(3) 0.59049(17) 0.0698(10) Uani 1 1 d . . . . .
H30A H 1.083816 0.852905 0.609686 0.084 Uiso 1 1 calc R U . . .
C31 C 0.9542(2) 0.8215(2) 0.58615(17) 0.0676(9) Uani 1 1 d . . . . .
H31A H 0.938361 0.880603 0.601802 0.081 Uiso 1 1 calc R U . . .
C32 C 0.89147(19) 0.75184(19) 0.55905(15) 0.0482(7) Uani 1 1 d . . . . .
H32A H 0.832271 0.763143 0.555917 0.058 Uiso 1 1 calc R U . . .
C33 C 0.47856(15) 0.67313(17) 0.34580(12) 0.0340(5) Uani 1 1 d . . . . .
C34 C 0.4807(2) 0.7536(2) 0.38579(16) 0.0616(9) Uani 1 1 d . . . . .
H34A H 0.519832 0.756716 0.433389 0.074 Uiso 1 1 calc R U . . .
C35 C 0.4259(2) 0.8297(2) 0.35683(19) 0.0762(11) Uani 1 1 d . . . . .
H35A H 0.426838 0.884575 0.384965 0.091 Uiso 1 1 calc R U . . .
C36 C 0.3703(2) 0.8270(2) 0.28782(18) 0.0603(8) Uani 1 1 d . . . . .
H36A H 0.333202 0.879956 0.268030 0.072 Uiso 1 1 calc R U . . .
C37 C 0.36844(18) 0.7478(2) 0.24772(15) 0.0508(7) Uani 1 1 d . . . . .
H37A H 0.330123 0.745724 0.199813 0.061 Uiso 1 1 calc R U . . .
C38 C 0.42203(17) 0.67049(18) 0.27646(13) 0.0413(6) Uani 1 1 d . . . . .
H38A H 0.419952 0.615315 0.248366 0.050 Uiso 1 1 calc R U . . .
C39 C 0.45005(15) 0.18554(17) 0.39498(13) 0.0340(5) Uani 1 1 d . . . . .
C40 C 0.39198(17) 0.1869(2) 0.32615(14) 0.0479(7) Uani 1 1 d . . . . .
H40A H 0.399700 0.232000 0.293396 0.057 Uiso 1 1 calc R U . . .
C41 C 0.3230(2) 0.1233(3) 0.3048(2) 0.0721(10) Uani 1 1 d . . . . .
H41A H 0.284323 0.123382 0.256939 0.087 Uiso 1 1 calc R U . . .
C42 C 0.3099(2) 0.0604(2) 0.3516(3) 0.0808(12) Uani 1 1 d . . . . .
H42A H 0.261383 0.017545 0.336780 0.097 Uiso 1 1 calc R U . . .
C43 C 0.3663(2) 0.0587(2) 0.4202(2) 0.0673(10) Uani 1 1 d . . . . .
H43A H 0.356596 0.015190 0.453010 0.081 Uiso 1 1 calc R U . . .
C44 C 0.43730(18) 0.11991(19) 0.44169(15) 0.0462(6) Uani 1 1 d . . . . .
H44A H 0.477599 0.116879 0.488905 0.055 Uiso 1 1 calc R U . . .

loop_
_atom_site_aniso_label
_atom_site_aniso_U_11
_atom_site_aniso_U_22
_atom_site_aniso_U_33
_atom_site_aniso_U_23
_atom_site_aniso_U_13
_atom_site_aniso_U_12
Co 0.02075(15) 0.02251(17) 0.03187(16) 0.00036(12) 0.00524(12) -0.00136(12)
Cl1 0.0430(4) 0.0332(4) 0.0657(6) -0.0176(3) 0.0057(4) -0.0047(3)
N10 0.0430(4) 0.0332(4) 0.0657(6) -0.0176(3) 0.0057(4) -0.0047(3)
O11 0.13(2) 0.062(15) 0.036(11) 0.005(10) -0.017(12) -0.003(14)
O12 0.13(2) 0.062(15) 0.036(11) 0.005(10) -0.017(12) -0.003(14)
Cl2 0.0397(5) 0.0296(5) 0.0752(6) -0.0032(4) 0.0088(4) 0.0080(3)
N8 0.0397(5) 0.0296(5) 0.0752(6) -0.0032(4) 0.0088(4) 0.0080(3)
O7 0.077(12) 0.055(11) 0.139(17) 0.031(11) 0.068(12) 0.013(9)
O8 0.077(12) 0.055(11) 0.139(17) 0.031(11) 0.068(12) 0.013(9)
Cl3 0.0497(5) 0.0483(5) 0.0418(5) 0.0126(3) -0.0107(3) -0.0081(4)
N11 0.0497(5) 0.0483(5) 0.0418(5) 0.0126(3) -0.0107(3) -0.0081(4)
O13 0.074(11) 0.085(12) 0.092(12) 0.035(9) 0.022(9) -0.016(9)
O14 0.074(11) 0.085(12) 0.092(12) 0.035(9) 0.022(9) -0.016(9)
Cl4 0.0552(5) 0.0448(5) 0.0410(5) -0.0080(4) -0.0043(4) -0.0127(4)
N9 0.0552(5) 0.0448(5) 0.0410(5) -0.0080(4) -0.0043(4) -0.0127(4)
O9 0.096(16) 0.058(13) 0.137(19) -0.005(12) -0.007(13) 0.028(11)
O10 0.096(16) 0.058(13) 0.137(19) -0.005(12) -0.007(13) 0.028(11)
Cl5 0.0449(6) 0.0663(7) 0.0700(6) 0.0268(5) 0.0071(5) -0.0217(5)
N6 0.0449(6) 0.0663(7) 0.0700(6) 0.0268(5) 0.0071(5) -0.0217(5)
O3 0.054(6) 0.045(6) 0.117(8) 0.016(5) 0.032(6) -0.002(5)
O4 0.054(6) 0.045(6) 0.117(8) 0.016(5) 0.032(6) -0.002(5)
Cl6 0.0478(6) 0.0669(8) 0.0819(8) 0.0461(6) 0.0031(5) -0.0032(5)
N7 0.0478(6) 0.0669(8) 0.0819(8) 0.0461(6) 0.0031(5) -0.0032(5)
O5 0.095(9) 0.071(8) 0.072(7) 0.005(6) -0.013(6) -0.005(7)
O6 0.095(9) 0.071(8) 0.072(7) 0.005(6) -0.013(6) -0.005(7)
Cl7 0.0344(4) 0.0501(5) 0.0592(5) 0.0081(4) 0.0194(3) 0.0162(3)
N12 0.0344(4) 0.0501(5) 0.0592(5) 0.0081(4) 0.0194(3) 0.0162(3)
O15 0.052(12) 0.059(13) 0.115(18) -0.028(12) -0.010(11) 0.009(10)
O16 0.052(12) 0.059(13) 0.115(18) -0.028(12) -0.010(11) 0.009(10)
Cl8 0.0319(6) 0.0530(9) 0.0646(10) -0.0062(7) 0.0247(6) -0.0084(6)
N5 0.044(12) 0.032(10) 0.074(12) 0.007(7) 0.009(8) 0.012(8)
O1 0.055(5) 0.050(5) 0.038(5) 0.015(4) 0.021(4) 0.003(4)
O2 0.018(4) 0.057(5) 0.058(5) 0.009(4) -0.006(4) 0.002(4)
O1S 0.0714(14) 0.0477(12) 0.0515(11) -0.0103(9) 0.0326(10) -0.0128(10)
C1S 0.091(3) 0.061(2) 0.0509(18) -0.0124(16) 0.0224(17) -0.0037(18)
O2S 0.231(5) 0.154(4) 0.185(4) 0.002(3) 0.132(4) -0.057(4)
C2S 0.141(5) 0.155(5) 0.108(4) 0.036(4) 0.027(4) -0.030(4)
N1 0.0227(9) 0.0268(10) 0.0354(10) 0.0007(8) 0.0060(8) -0.0019(8)
N2 0.0225(9) 0.0248(10) 0.0325(10) -0.0011(8) 0.0071(8) -0.0020(8)
N3 0.0238(9) 0.0243(10) 0.0331(10) -0.0005(8) 0.0053(8) -0.0022(8)
N4 0.0230(9) 0.0241(10) 0.0330(10) 0.0000(8) 0.0063(8) 0.0000(8)
C1 0.0290(12) 0.0245(12) 0.0347(12) 0.0002(9) 0.0067(10) -0.0037(9)
C2 0.0313(13) 0.0268(13) 0.0416(13) -0.0020(10) 0.0088(11) -0.0029(10)
C3 0.0314(13) 0.0250(13) 0.0448(13) 0.0048(10) 0.0104(11) 0.0028(10)
C4 0.0261(11) 0.0251(12) 0.0386(12) 0.0057(10) 0.0105(10) -0.0009(9)
C5 0.0254(11) 0.0282(13) 0.0367(12) 0.0060(10) 0.0097(9) 0.0006(9)
C6 0.0234(11) 0.0324(13) 0.0315(12) 0.0040(10) 0.0076(9) -0.0007(9)
C7 0.0285(12) 0.0373(14) 0.0316(12) 0.0046(10) 0.0035(10) -0.0007(10)
C8 0.0279(12) 0.0361(14) 0.0345(12) -0.0038(10) 0.0054(10) -0.0061(10)
C9 0.0237(11) 0.0295(13) 0.0340(12) -0.0013(10) 0.0071(9) -0.0019(9)
C10 0.0266(12) 0.0275(13) 0.0395(13) -0.0033(10) 0.0102(10) -0.0028(9)
C11 0.0277(12) 0.0252(12) 0.0390(12) -0.0003(10) 0.0099(10) -0.0021(9)
C12 0.0355(13) 0.0316(14) 0.0476(14) 0.0054(11) 0.0102(11) -0.0074(11)
C13 0.0396(14) 0.0306(14) 0.0449(14) 0.0108(11) 0.0073(11) -0.0001(11)
C14 0.0301(12) 0.0246(12) 0.0349(12) 0.0003(10) 0.0059(10) -0.0015(10)
C15 0.0294(12) 0.0265(13) 0.0311(11) -0.0017(9) 0.0042(9) 0.0016(9)
C16 0.0242(11) 0.0284(12) 0.0288(11) -0.0019(9) 0.0044(9) 0.0014(9)
C17 0.0248(11) 0.0371(14) 0.0285(11) -0.0013(10) 0.0053(9) 0.0054(10)
C18 0.0215(11) 0.0384(14) 0.0322(12) -0.0027(10) 0.0070(9) -0.0035(10)
C19 0.0238(11) 0.0298(13) 0.0295(11) -0.0003(9) 0.0056(9) -0.0036(9)
C20 0.0283(12) 0.0288(13) 0.0310(11) -0.0001(9) 0.0073(9) -0.0065(10)
C21 0.0298(12) 0.0279(13) 0.0387(13) 0.0048(10) 0.0033(10) -0.0049(10)
C22 0.0458(15) 0.0388(15) 0.0459(15) 0.0082(12) 0.0114(12) -0.0060(12)
C23 0.068(2) 0.0432(17) 0.0479(16) 0.0143(13) 0.0111(15) -0.0108(15)
C24 0.0529(19) 0.0419(17) 0.068(2) 0.0253(15) -0.0086(15) -0.0056(14)
C25 0.0337(14) 0.0435(17) 0.081(2) 0.0174(15) 0.0039(14) 0.0035(12)
C26 0.0325(14) 0.0409(15) 0.0559(16) 0.0146(12) 0.0070(12) -0.0013(11)
C27 0.0327(13) 0.0300(13) 0.0392(13) 0.0007(10) 0.0073(10) -0.0084(10)
C28 0.0366(14) 0.0484(16) 0.0434(14) -0.0016(12) 0.0105(11) -0.0094(12)
C29 0.0386(15) 0.080(2) 0.0520(17) 0.0003(16) 0.0104(13) -0.0253(16)
C30 0.070(2) 0.071(2) 0.0586(19) -0.0076(17) 0.0088(17) -0.0453(19)
C31 0.089(3) 0.0402(18) 0.068(2) -0.0128(15) 0.0199(19) -0.0217(17)
C32 0.0491(16) 0.0345(15) 0.0575(16) -0.0041(13) 0.0138(13) -0.0067(12)
C33 0.0280(12) 0.0288(13) 0.0411(13) 0.0007(10) 0.0067(10) 0.0023(10)
C34 0.066(2) 0.0440(17) 0.0532(17) -0.0130(14) -0.0075(15) 0.0189(15)
C35 0.086(3) 0.0424(19) 0.078(2) -0.0122(16) 0.0001(19) 0.0283(17)
C36 0.0530(18) 0.0405(18) 0.077(2) 0.0126(15) 0.0090(16) 0.0188(14)
C37 0.0456(16) 0.0507(18) 0.0450(15) 0.0098(13) 0.0010(12) 0.0086(13)
C38 0.0414(14) 0.0346(14) 0.0399(13) -0.0022(11) 0.0035(11) 0.0040(11)
C39 0.0279(12) 0.0292(13) 0.0427(13) -0.0031(10) 0.0093(10) -0.0036(10)
C40 0.0377(14) 0.0463(16) 0.0476(15) -0.0040(12) -0.0009(12) -0.0018(12)
C41 0.0411(17) 0.063(2) 0.087(2) -0.027(2) -0.0102(17) -0.0023(16)
C42 0.0395(18) 0.046(2) 0.147(4) -0.021(2) 0.019(2) -0.0180(15)
C43 0.059(2) 0.0364(17) 0.118(3) 0.0040(18) 0.046(2) -0.0110(15)
C44 0.0488(16) 0.0340(15) 0.0567(16) 0.0027(12) 0.0190(13) -0.0029(12)

loop_
_atom_type_symbol
_atom_type_description
_atom_type_scat_dispersion_real
_atom_type_scat_dispersion_imag
_atom_type_scat_source
C C 0.0033 0.0016 'International Tables Vol C Tables 4.2.6.8 and 6.1.1.4'
H H 0.0000 0.0000 'International Tables Vol C Tables 4.2.6.8 and 6.1.1.4'
N N 0.0061 0.0033 'International Tables Vol C Tables 4.2.6.8 and 6.1.1.4'
O O 0.0106 0.0060 'International Tables Vol C Tables 4.2.6.8 and 6.1.1.4'
Cl Cl 0.1484 0.1585 'International Tables Vol C Tables 4.2.6.8 and 6.1.1.4'
Co Co 0.3494 0.9721 'International Tables Vol C Tables 4.2.6.8 and 6.1.1.4'

loop_
_geom_angle_atom_site_label_1
_geom_angle_atom_site_label_2
_geom_angle_atom_site_label_3
_geom_angle
N3 Co N1 175.79(8)
N3 Co N4 89.83(7)
N1 Co N4 90.53(7)
N3 Co N2 90.43(7)
N1 Co N2 90.27(7)
N4 Co N2 165.60(8)
N3 Co O1S 86.94(8)
N1 Co O1S 88.85(8)
N4 Co O1S 97.16(8)
N2 Co O1S 97.23(8)
O11 N10 O12 121.4(5)
O11 N10 C2 119.4(5)
O12 N10 C2 119.2(5)
O8 N8 O7 121.2(5)
O8 N8 C3 119.4(5)
O7 N8 C3 119.3(5)
O14 N11 O13 120.6(6)
O14 N11 C7 120.2(11)
O13 N11 C7 119.2(11)
O10 N9 O9 121.6(5)
O10 N9 C8 119.3(5)
O9 N9 C8 119.0(5)
O3 N6 O4 120.7(6)
O3 N6 C12 117.5(5)
O4 N6 C12 116.7(5)
O6 N7 O5 121.8(5)
O6 N7 C13 119.6(9)
O5 N7 C13 118.6(9)
O15 N12 O16 121.4(5)
O15 N12 C17 119.4(5)
O16 N12 C17 119.2(5)
O2 N5 O1 121.6(5)
O2 N5 C18 118.4(6)
O1 N5 C18 119.9(6)
C1S O1S Co 130.05(19)
C1S O1S H1S 115.5(16)
Co O1S H1S 114.2(16)
O1S C1S H1SA 109.5
O1S C1S H1SB 109.5
H1SA C1S H1SB 109.5
O1S C1S H1SC 109.5
H1SA C1S H1SC 109.5
H1SB C1S H1SC 109.5
C2S O2S H2S 109.5
O2S C2S H2S1 109.5
O2S C2S H2S2 109.5
H2S1 C2S H2S2 109.5
O2S C2S H2S3 109.5
H2S1 C2S H2S3 109.5
H2S2 C2S H2S3 109.5
C4 N1 C1 107.21(18)
C4 N1 Co 125.28(14)
C1 N1 Co 124.61(14)
C9 N2 C6 107.28(17)
C9 N2 Co 124.33(14)
C6 N2 Co 125.60(14)
C11 N3 C14 106.91(18)
C11 N3 Co 125.43(15)
C14 N3 Co 125.48(15)
C19 N4 C16 107.11(17)
C19 N4 Co 124.94(14)
C16 N4 Co 125.59(14)
N1 C1 C20 123.5(2)
N1 C1 C2 108.40(18)
C20 C1 C2 127.6(2)
C3 C2 N10 124.1(10)
C3 C2 C1 107.39(16)
N10 C2 C1 128.4(10)
C3 C2 Cl1 124.39(17)
C1 C2 Cl1 127.91(17)
C2 C3 N8 124.9(10)
C2 C3 C4 107.75(16)
N8 C3 C4 126.7(10)
C2 C3 Cl2 124.08(17)
C4 C3 Cl2 127.88(17)
N1 C4 C5 124.0(2)
N1 C4 C3 108.54(18)
C5 C4 C3 127.1(2)
C6 C5 C4 121.5(2)
C6 C5 C21 119.0(2)
C4 C5 C21 119.3(2)
N2 C6 C5 124.10(19)
N2 C6 C7 108.16(19)
C5 C6 C7 127.6(2)
C8 C7 N11 120.4(10)
C8 C7 C6 107.77(16)
N11 C7 C6 131.8(10)
C8 C7 Cl3 122.85(17)
C6 C7 Cl3 129.34(18)
C7 C8 N9 124.7(9)
C7 C8 C9 107.80(16)
N9 C8 C9 127.5(9)
C7 C8 Cl4 123.25(17)
C9 C8 Cl4 128.44(18)
N2 C9 C10 124.2(2)
N2 C9 C8 108.52(19)
C10 C9 C8 126.8(2)
C9 C10 C11 120.9(2)
C9 C10 C27 119.4(2)
C11 C10 C27 119.6(2)
N3 C11 C10 123.6(2)
N3 C11 C12 108.96(18)
C10 C11 C12 126.7(2)
C13 C12 N6 118.6(6)
C13 C12 C11 107.48(16)
N6 C12 C11 132.5(5)
C13 C12 Cl5 124.61(18)
C11 C12 Cl5 127.29(18)
C12 C13 N7 122.2(9)
C12 C13 C14 107.53(16)
N7 C13 C14 129.7(8)
C12 C13 Cl6 124.40(18)
C14 C13 Cl6 127.61(18)
N3 C14 C15 123.5(2)
N3 C14 C13 108.37(19)
C15 C14 C13 127.3(2)
C14 C15 C16 121.4(2)
C14 C15 C33 117.9(2)
C16 C15 C33 120.5(2)
N4 C16 C15 123.3(2)
N4 C16 C17 108.40(18)
C15 C16 C17 127.8(2)
C18 C17 N12 123.0(9)
C18 C17 C16 107.62(16)
N12 C17 C16 129.4(9)
C18 C17 Cl7 124.62(17)
C16 C17 Cl7 127.52(18)
C17 C18 N5 121.0(7)
C17 C18 C19 107.94(17)
N5 C18 C19 130.6(6)
C17 C18 Cl8 124.18(19)
C19 C18 Cl8 127.60(19)
N4 C19 C20 123.9(2)
N4 C19 C18 108.41(19)
C20 C19 C18 127.3(2)
C1 C20 C19 121.3(2)
C1 C20 C39 120.2(2)
C19 C20 C39 118.5(2)
C26 C21 C22 119.1(2)
C26 C21 C5 122.1(2)
C22 C21 C5 118.7(2)
C21 C22 C23 120.2(3)
C21 C22 H22A 119.9
C23 C22 H22A 119.9
C24 C23 C22 120.2(3)
C24 C23 H23A 119.9
C22 C23 H23A 119.9
C23 C24 C25 120.1(3)
C23 C24 H24A 120.0
C25 C24 H24A 120.0
C24 C25 C26 120.1(3)
C24 C25 H25A 120.0
C26 C25 H25A 120.0
C21 C26 C25 120.2(3)
C21 C26 H26A 119.9
C25 C26 H26A 119.9
C32 C27 C28 119.0(2)
C32 C27 C10 119.6(2)
C28 C27 C10 121.3(2)
C29 C28 C27 120.4(3)
C29 C28 H28A 119.8
C27 C28 H28A 119.8
C28 C29 C30 120.2(3)
C28 C29 H29A 119.9
C30 C29 H29A 119.9
C29 C30 C31 120.1(3)
C29 C30 H30A 119.9
C31 C30 H30A 119.9
C32 C31 C30 119.8(3)
C32 C31 H31A 120.1
C30 C31 H31A 120.1
C31 C32 C27 120.5(3)
C31 C32 H32A 119.8
C27 C32 H32A 119.8
C34 C33 C38 119.1(2)
C34 C33 C15 119.0(2)
C38 C33 C15 121.9(2)
C33 C34 C35 120.1(3)
C33 C34 H34A 120.0
C35 C34 H34A 120.0
C36 C35 C34 120.6(3)
C36 C35 H35A 119.7
C34 C35 H35A 119.7
C37 C36 C35 119.6(3)
C37 C36 H36A 120.2
C35 C36 H36A 120.2
C36 C37 C38 120.3(3)
C36 C37 H37A 119.8
C38 C37 H37A 119.8
C33 C38 C37 120.3(2)
C33 C38 H38A 119.9
C37 C38 H38A 119.9
C44 C39 C40 118.9(2)
C44 C39 C20 121.5(2)
C40 C39 C20 119.6(2)
C41 C40 C39 120.3(3)
C41 C40 H40A 119.9
C39 C40 H40A 119.9
C42 C41 C40 120.3(3)
C42 C41 H41A 119.8
C40 C41 H41A 119.8
C41 C42 C43 120.1(3)
C41 C42 H42A 120.0
C43 C42 H42A 120.0
C42 C43 C44 120.2(3)
C42 C43 H43A 119.9
C44 C43 H43A 119.9
C43 C44 C39 120.2(3)
C43 C44 H44A 119.9
C39 C44 H44A 119.9

loop_
_geom_bond_atom_site_label_1
_geom_bond_atom_site_label_2
_geom_bond_distance
Co N3 1.9437(18)
Co N1 1.9460(19)
Co N4 1.9559(18)
Co N2 1.9617(17)
Co O1S 2.2343(18)
Cl1 C2 1.7184(17)
N10 O11 1.241(4)
N10 O12 1.242(4)
N10 C2 1.391(4)
Cl2 C3 1.7159(17)
N8 O8 1.242(4)
N8 O7 1.242(4)
N8 C3 1.391(4)
Cl3 C7 1.7180(17)
N11 O14 1.245(5)
N11 O13 1.245(5)
N11 C7 1.396(5)
Cl4 C8 1.7225(17)
N9 O10 1.240(4)
N9 O9 1.242(4)
N9 C8 1.392(4)
Cl5 C12 1.7221(17)
N6 O3 1.248(5)
N6 O4 1.249(4)
N6 C12 1.398(5)
Cl6 C13 1.7210(17)
N7 O6 1.226(11)
N7 O5 1.234(11)
N7 C13 1.397(5)
Cl7 C17 1.7174(17)
N12 O15 1.241(4)
N12 O16 1.242(4)
N12 C17 1.390(4)
Cl8 C18 1.7197(19)
N5 O2 1.241(4)
N5 O1 1.241(4)
N5 C18 1.392(5)
O1S C1S 1.394(3)
O1S H1S 0.77(3)
C1S H1SA 0.9800
C1S H1SB 0.9800
C1S H1SC 0.9800
O2S C2S 1.342(6)
O2S H2S 0.8400
C2S H2S1 0.9800
C2S H2S2 0.9800
C2S H2S3 0.9800
N1 C4 1.368(3)
N1 C1 1.379(3)
N2 C9 1.380(3)
N2 C6 1.381(3)
N3 C11 1.366(3)
N3 C14 1.379(3)
N4 C19 1.376(3)
N4 C16 1.380(3)
C1 C20 1.391(3)
C1 C2 1.438(3)
C2 C3 1.342(3)
C3 C4 1.440(3)
C4 C5 1.397(3)
C5 C6 1.387(3)
C5 C21 1.496(3)
C6 C7 1.450(3)
C7 C8 1.340(3)
C8 C9 1.440(3)
C9 C10 1.393(3)
C10 C11 1.398(3)
C10 C27 1.485(3)
C11 C12 1.436(3)
C12 C13 1.340(3)
C13 C14 1.440(3)
C14 C15 1.385(3)
C15 C16 1.393(3)
C15 C33 1.497(3)
C16 C17 1.438(3)
C17 C18 1.339(3)
C18 C19 1.436(3)
C19 C20 1.397(3)
C20 C39 1.486(3)
C21 C26 1.381(4)
C21 C22 1.384(4)
C22 C23 1.385(4)
C22 H22A 0.9500
C23 C24 1.362(5)
C23 H23A 0.9500
C24 C25 1.377(5)
C24 H24A 0.9500
C25 C26 1.383(4)
C25 H25A 0.9500
C26 H26A 0.9500
C27 C32 1.389(4)
C27 C28 1.389(3)
C28 C29 1.373(4)
C28 H28A 0.9500
C29 C30 1.376(5)
C29 H29A 0.9500
C30 C31 1.383(5)
C30 H30A 0.9500
C31 C32 1.377(4)
C31 H31A 0.9500
C32 H32A 0.9500
C33 C34 1.377(4)
C33 C38 1.380(3)
C34 C35 1.379(4)
C34 H34A 0.9500
C35 C36 1.371(4)
C35 H35A 0.9500
C36 C37 1.365(4)
C36 H36A 0.9500
C37 C38 1.382(4)
C37 H37A 0.9500
C38 H38A 0.9500
C39 C44 1.378(4)
C39 C40 1.380(3)
C40 C41 1.375(4)
C40 H40A 0.9500
C41 C42 1.357(6)
C41 H41A 0.9500
C42 C43 1.367(6)
C42 H42A 0.9500
C43 C44 1.377(4)
C43 H43A 0.9500
C44 H44A 0.9500

loop_
_geom_hbond_atom_site_label_D
_geom_hbond_atom_site_label_H
_geom_hbond_atom_site_label_A
_geom_hbond_distance_DH
_geom_hbond_distance_HA
_geom_hbond_distance_DA
_geom_hbond_angle_DHA
_geom_hbond_site_symmetry_A
O1S H1S O2S 0.77(3) 1.95(3) 2.700(4) 167(2) .
O2S H2S Cl4 0.84 2.82 3.539(5) 144.1 3_766
O2S H2S O10 0.84 1.56 2.246(15) 136.7 3_766
C2S H2S1 O13 0.98 2.35 3.04(2) 126.1 3_766

loop_
_geom_torsion_atom_site_label_1
_geom_torsion_atom_site_label_2
_geom_torsion_atom_site_label_3
_geom_torsion_atom_site_label_4
_geom_torsion
C4 N1 C1 C20 163.3(2)
Co N1 C1 C20 -35.2(3)
C4 N1 C1 C2 -8.7(2)
Co N1 C1 C2 152.80(16)
O11 N10 C2 C3 59(3)
O12 N10 C2 C3 -122(2)
O11 N10 C2 C1 -125(2)
O12 N10 C2 C1 54(3)
N1 C1 C2 C3 6.5(3)
C20 C1 C2 C3 -165.1(2)
N1 C1 C2 N10 -169.6(11)
C20 C1 C2 N10 18.8(11)
N1 C1 C2 Cl1 -167.33(18)
C20 C1 C2 Cl1 21.1(4)
N10 C2 C3 N8 3.6(12)
C1 C2 C3 N8 -172.7(6)
N10 C2 C3 C4 174.5(10)
C1 C2 C3 C4 -1.8(3)
Cl1 C2 C3 C4 172.34(18)
C1 C2 C3 Cl2 -175.96(18)
Cl1 C2 C3 Cl2 -1.8(3)
O8 N8 C3 C2 -80(2)
O7 N8 C3 C2 102(2)
O8 N8 C3 C4 110.8(19)
O7 N8 C3 C4 -68(2)
C1 N1 C4 C5 -165.5(2)
Co N1 C4 C5 33.2(3)
C1 N1 C4 C3 7.6(2)
Co N1 C4 C3 -153.74(16)
C2 C3 C4 N1 -3.6(3)
N8 C3 C4 N1 167.1(8)
Cl2 C3 C4 N1 170.32(18)
C2 C3 C4 C5 169.2(2)
N8 C3 C4 C5 -20.1(8)
Cl2 C3 C4 C5 -16.9(4)
N1 C4 C5 C6 -18.5(4)
C3 C4 C5 C6 169.7(2)
N1 C4 C5 C21 155.7(2)
C3 C4 C5 C21 -16.0(4)
C9 N2 C6 C5 -171.1(2)
Co N2 C6 C5 27.2(3)
C9 N2 C6 C7 5.1(2)
Co N2 C6 C7 -156.56(15)
C4 C5 C6 N2 -12.9(4)
C21 C5 C6 N2 172.9(2)
C4 C5 C6 C7 171.7(2)
C21 C5 C6 C7 -2.6(4)
O14 N11 C7 C8 120(2)
O13 N11 C7 C8 -60(2)
O14 N11 C7 C6 -63(3)
O13 N11 C7 C6 118(2)
N2 C6 C7 C8 -1.2(3)
C5 C6 C7 C8 174.8(2)
N2 C6 C7 N11 -179.1(12)
C5 C6 C7 N11 -3.0(12)
N2 C6 C7 Cl3 176.81(18)
C5 C6 C7 Cl3 -7.2(4)
N11 C7 C8 N9 -2.2(14)
C6 C7 C8 N9 179.6(10)
N11 C7 C8 C9 175.1(10)
C6 C7 C8 C9 -3.0(3)
Cl3 C7 C8 C9 178.79(18)
C6 C7 C8 Cl4 169.37(18)
Cl3 C7 C8 Cl4 -8.8(3)
O10 N9 C8 C7 58(2)
O9 N9 C8 C7 -125.3(19)
O10 N9 C8 C9 -119.0(19)
O9 N9 C8 C9 58(2)
C6 N2 C9 C10 166.1(2)
Co N2 C9 C10 -31.9(3)
C6 N2 C9 C8 -7.0(2)
Co N2 C9 C8 154.99(15)
C7 C8 C9 N2 6.3(3)
N9 C8 C9 N2 -176.5(10)
Cl4 C8 C9 N2 -165.59(18)
C7 C8 C9 C10 -166.6(2)
N9 C8 C9 C10 10.7(10)
Cl4 C8 C9 C10 21.5(4)
N2 C9 C10 C11 17.2(4)
C8 C9 C10 C11 -171.0(2)
N2 C9 C10 C27 -166.7(2)
C8 C9 C10 C27 5.1(4)
C14 N3 C11 C10 162.0(2)
Co N3 C11 C10 -34.2(3)
C14 N3 C11 C12 -8.5(3)
Co N3 C11 C12 155.35(17)
C9 C10 C11 N3 17.2(4)
C27 C10 C11 N3 -158.8(2)
C9 C10 C11 C12 -174.0(2)
C27 C10 C11 C12 10.0(4)
O3 N6 C12 C13 71.3(13)
O4 N6 C12 C13 -133.9(10)
O3 N6 C12 C11 -123.8(10)
O4 N6 C12 C11 31.1(15)
N3 C11 C12 C13 5.3(3)
C10 C11 C12 C13 -164.8(2)
N3 C11 C12 N6 -160.9(7)
C10 C11 C12 N6 29.0(8)
N3 C11 C12 Cl5 -165.99(19)
C10 C11 C12 Cl5 23.9(4)
N6 C12 C13 N7 -3.8(10)
C11 C12 C13 N7 -172.2(8)
N6 C12 C13 C14 168.5(5)
C11 C12 C13 C14 0.1(3)
Cl5 C12 C13 C14 171.7(2)
C11 C12 C13 Cl6 -172.7(2)
Cl5 C12 C13 Cl6 -1.1(4)
O6 N7 C13 C12 -65(2)
O5 N7 C13 C12 117.0(16)
O6 N7 C13 C14 124.6(15)
O5 N7 C13 C14 -53(2)
C11 N3 C14 C15 -162.2(2)
Co N3 C14 C15 33.9(3)
C11 N3 C14 C13 8.5(3)
Co N3 C14 C13 -155.35(17)
C12 C13 C14 N3 -5.3(3)
N7 C13 C14 N3 166.1(10)
Cl6 C13 C14 N3 167.1(2)
C12 C13 C14 C15 164.9(2)
N7 C13 C14 C15 -23.6(10)
Cl6 C13 C14 C15 -22.6(4)
N3 C14 C15 C16 -17.0(4)
C13 C14 C15 C16 174.1(2)
N3 C14 C15 C33 158.7(2)
C13 C14 C15 C33 -10.2(4)
C19 N4 C16 C15 -165.4(2)
Co N4 C16 C15 31.4(3)
C19 N4 C16 C17 7.1(2)
Co N4 C16 C17 -156.13(15)
C14 C15 C16 N4 -16.6(3)
C33 C15 C16 N4 167.8(2)
C14 C15 C16 C17 172.4(2)
C33 C15 C16 C17 -3.2(4)
O15 N12 C17 C18 -51(3)
O16 N12 C17 C18 128(2)
O15 N12 C17 C16 131(2)
O16 N12 C17 C16 -51(3)
N4 C16 C17 C18 -4.4(2)
C15 C16 C17 C18 167.7(2)
N4 C16 C17 N12 174.5(11)
C15 C16 C17 N12 -13.4(11)
N4 C16 C17 Cl7 170.04(16)
C15 C16 C17 Cl7 -17.9(3)
N12 C17 C18 N5 -6.4(12)
C16 C17 C18 N5 172.6(7)
N12 C17 C18 C19 -179.0(10)
C16 C17 C18 C19 0.0(2)
Cl7 C17 C18 C19 -174.63(16)
C16 C17 C18 Cl8 174.38(17)
Cl7 C17 C18 Cl8 -0.3(3)
O2 N5 C18 C17 51.5(19)
O1 N5 C18 C17 -131.4(13)
O2 N5 C18 C19 -137.8(11)
O1 N5 C18 C19 39(2)
C16 N4 C19 C20 166.1(2)
Co N4 C19 C20 -30.6(3)
C16 N4 C19 C18 -7.1(2)
Co N4 C19 C18 156.28(15)
C17 C18 C19 N4 4.4(2)
N5 C18 C19 N4 -167.2(9)
Cl8 C18 C19 N4 -169.71(18)
C17 C18 C19 C20 -168.5(2)
N5 C18 C19 C20 19.9(10)
Cl8 C18 C19 C20 17.4(4)
N1 C1 C20 C19 14.9(3)
C2 C1 C20 C19 -174.7(2)
N1 C1 C20 C39 -165.1(2)
C2 C1 C20 C39 5.3(4)
N4 C19 C20 C1 19.4(3)
C18 C19 C20 C1 -168.8(2)
N4 C19 C20 C39 -160.6(2)
C18 C19 C20 C39 11.2(3)
C6 C5 C21 C26 -80.0(3)
C4 C5 C21 C26 105.6(3)
C6 C5 C21 C22 97.0(3)
C4 C5 C21 C22 -77.4(3)
C26 C21 C22 C23 2.9(4)
C5 C21 C22 C23 -174.2(2)
C21 C22 C23 C24 -2.0(4)
C22 C23 C24 C25 -0.6(5)
C23 C24 C25 C26 2.3(5)
C22 C21 C26 C25 -1.2(4)
C5 C21 C26 C25 175.8(2)
C24 C25 C26 C21 -1.4(4)
C9 C10 C27 C32 -114.3(3)
C11 C10 C27 C32 61.8(3)
C9 C10 C27 C28 63.4(3)
C11 C10 C27 C28 -120.5(3)
C32 C27 C28 C29 1.9(4)
C10 C27 C28 C29 -175.8(2)
C27 C28 C29 C30 -0.9(4)
C28 C29 C30 C31 -0.4(5)
C29 C30 C31 C32 0.7(5)
C30 C31 C32 C27 0.2(5)
C28 C27 C32 C31 -1.5(4)
C10 C27 C32 C31 176.2(3)
C14 C15 C33 C34 -69.7(3)
C16 C15 C33 C34 106.1(3)
C14 C15 C33 C38 107.6(3)
C16 C15 C33 C38 -76.6(3)
C38 C33 C34 C35 0.9(5)
C15 C33 C34 C35 178.3(3)
C33 C34 C35 C36 -1.2(6)
C34 C35 C36 C37 0.7(6)
C35 C36 C37 C38 0.3(5)
C34 C33 C38 C37 0.1(4)
C15 C33 C38 C37 -177.3(2)
C36 C37 C38 C33 -0.6(4)
C1 C20 C39 C44 65.3(3)
C19 C20 C39 C44 -114.7(3)
C1 C20 C39 C40 -116.5(3)
C19 C20 C39 C40 63.5(3)
C44 C39 C40 C41 -0.4(4)
C20 C39 C40 C41 -178.6(3)
C39 C40 C41 C42 1.9(5)
C40 C41 C42 C43 -1.3(6)
C41 C42 C43 C44 -0.8(5)
C42 C43 C44 C39 2.3(5)
C40 C39 C44 C43 -1.7(4)
C20 C39 C44 C43 176.5(3)
